data_4508590
loop_
_publ_author_name
'Camerel, Franck'
'Le Helloco, Guillaume'
'Guizouarn, Thierry'
'Jeannin, Olivier'
'Fourmigu\'e, Marc'
'Fr\;ackowiak, Arkadiusz'
'Olejniczak, Iwona'
'\'Swietlik, Roman'
'Marino, Andrea'
'Collet, Eric'
'Toupet, Loic'
'Auban-Senzier, Pascale'
'Canadell, Enric'

_publ_section_title
;
 Correlation between Metal--Insulator Transition and Hydrogen-Bonding
 Network in the Organic Metal
 \d-(BEDT-TTF)4[2,6-Anthracene-bis(sulfonate)]&#x00B7;(H2O)4
;
_journal_issue 11
_journal_name_full 'Crystal Growth &amp; Design'
_journal_page_first 5135
_journal_paper_doi 10.1021/cg401416h
_journal_volume 13
_journal_year 2013
_chemical_formula_moiety 'C14 H8 O6 S2, 4(C10 H8 S8), 4(H2 O)'
_chemical_formula_sum 'C54 H48 O10 S34'
_chemical_formula_weight 1943.27
_chemical_name_common '(ET)4 ABS 4H2O'
_chemical_name_systematic
;
 ?
;
_space_group_IT_number 14
_symmetry_cell_setting monoclinic
_symmetry_space_group_name_Hall '-P 2ybc'
_symmetry_space_group_name_H-M 'P 1 21/c 1'
_atom_sites_solution_hydrogens geom
_atom_sites_solution_primary direct
_atom_sites_solution_secondary difmap
_audit_creation_method SHELXL-97
_cell_angle_alpha 90.00
_cell_angle_beta 106.968(4)
_cell_angle_gamma 90.00
_cell_formula_units_Z 2
_cell_length_a 17.2110(6)
_cell_length_b 13.1953(3)
_cell_length_c 16.9054(6)
_cell_measurement_temperature 250(2)
_cell_volume 3672.2(2)
_computing_cell_refinement 'CrysAlis RED, Oxford Diffraction Ltd.,Version 1.171.35.11'
_computing_data_collection 'CrysAlis CCD, Oxford Diffraction Ltd.,Version 1.171.35.11'
_computing_data_reduction 'CrysAlis RED, Oxford Diffraction Ltd.,Version 1.171.35.11'
_computing_molecular_graphics 'MERCURY 2.4.5(CCDC, 2011)'
_computing_publication_material 'WINGX (Farrugia, 1999)'
_computing_structure_refinement 'SHELXL-97 (Sheldrick, 1997)'
_computing_structure_solution 'SIR-97_(Altomare & al., 1999)'
_diffrn_ambient_temperature 250(2)
_diffrn_detector_area_resol_mean 16.1852
_diffrn_measured_fraction_theta_full 0.995
_diffrn_measured_fraction_theta_max 0.995
_diffrn_measurement_device_type 'CCD Saphire 3 Xcalibur'
_diffrn_measurement_method 'omega scan'
_diffrn_radiation_monochromator graphite
_diffrn_radiation_source 'fine-focus sealed tube'
_diffrn_radiation_type MoK\a
_diffrn_radiation_wavelength 0.71073
_diffrn_reflns_av_R_equivalents 0.0415
_diffrn_reflns_av_sigmaI/netI 0.0565
_diffrn_reflns_limit_h_max 20
_diffrn_reflns_limit_h_min -21
_diffrn_reflns_limit_k_max 16
_diffrn_reflns_limit_k_min -15
_diffrn_reflns_limit_l_max 19
_diffrn_reflns_limit_l_min -21
_diffrn_reflns_number 25132
_diffrn_reflns_theta_full 27.00
_diffrn_reflns_theta_max 27.00
_diffrn_reflns_theta_min 2.88
_exptl_absorpt_coefficient_mu 1.038
_exptl_absorpt_correction_type none
_exptl_crystal_colour black
_exptl_crystal_density_diffrn 1.754
_exptl_crystal_density_method 'not measured'
_exptl_crystal_description block
_exptl_crystal_F_000 1976
_exptl_crystal_size_max 0.490
_exptl_crystal_size_mid 0.363
_exptl_crystal_size_min 0.163
_refine_diff_density_max 1.907
_refine_diff_density_min -0.634
_refine_diff_density_rms 0.170
_refine_ls_extinction_method none
_refine_ls_goodness_of_fit_ref 0.918
_refine_ls_hydrogen_treatment constr
_refine_ls_matrix_type full
_refine_ls_number_parameters 428
_refine_ls_number_reflns 7958
_refine_ls_number_restraints 0
_refine_ls_restrained_S_all 0.918
_refine_ls_R_factor_all 0.1317
_refine_ls_R_factor_gt 0.0782
_refine_ls_shift/su_max 0.000
_refine_ls_shift/su_mean 0.000
_refine_ls_structure_factor_coef Fsqd
_refine_ls_weighting_details 'calc w=1/[\s^2^(Fo^2^)+(0.1652P)^2^+0.0000P] where P=(Fo^2^+2Fc^2^)/3'
_refine_ls_weighting_scheme calc
_refine_ls_wR_factor_gt 0.2214
_refine_ls_wR_factor_ref 0.2506
_reflns_number_gt 3837
_reflns_number_total 7958
_reflns_threshold_expression >2sigma(I)
_cod_data_source_file cg401416h_si_002.cif
_cod_data_source_block ET4ABS250K
_cod_depositor_comments
;
The following automatic conversions were performed:

'_symmetry_cell_setting' value 'Monoclinic' changed to 'monoclinic'
according to /home/saulius/struct/CIF-dictionaries/cif_core.dic
dictionary named 'cif_core.dic' version 2.4.2 from 2011-04-26.

Automatic conversion script
Id: cif_fix_values 1891 2012-01-12 08:04:46Z andrius 
;
_cod_original_sg_symbol_H-M P21/c
_cod_database_code 4508590

loop_
_symmetry_equiv_pos_as_xyz
'x, y, z'
'-x, y+1/2, -z+1/2'
'-x, -y, -z'
'x, -y-1/2, z-1/2'

loop_
_atom_site_label
_atom_site_type_symbol
_atom_site_fract_x
_atom_site_fract_y
_atom_site_fract_z
_atom_site_U_iso_or_equiv
_atom_site_adp_type
_atom_site_occupancy
_atom_site_symmetry_multiplicity
_atom_site_calc_flag
_atom_site_refinement_flags
S1 S -0.18814(9) 0.17450(11) 0.18575(10) 0.0423(4) Uani 1 1 d .
S2 S -0.23843(9) 0.42694(10) 0.14528(9) 0.0349(4) Uani 1 1 d .
S3 S -0.05831(8) 0.25131(9) 0.32735(8) 0.0270(3) Uani 1 1 d .
S4 S -0.09405(8) 0.46669(10) 0.28833(8) 0.0303(4) Uani 1 1 d .
S5 S 0.09655(8) 0.31619(9) 0.47974(8) 0.0278(3) Uani 1 1 d .
S6 S 0.06593(8) 0.52965(10) 0.43375(9) 0.0309(4) Uani 1 1 d .
S7 S 0.24665(9) 0.35302(11) 0.61549(9) 0.0398(4) Uani 1 1 d .
S8 S 0.20789(10) 0.60798(11) 0.56055(11) 0.0493(5) Uani 1 1 d .
S11 S -0.25132(9) 0.35269(11) -0.11173(9) 0.0391(4) Uani 1 1 d .
S12 S -0.20989(10) 0.60831(11) -0.05909(11) 0.0491(5) Uani 1 1 d .
S13 S -0.09857(8) 0.31605(9) 0.02069(8) 0.0276(3) Uani 1 1 d .
S14 S -0.06660(8) 0.52967(10) 0.06516(9) 0.0313(4) Uani 1 1 d .
S15 S 0.05709(8) 0.25158(9) 0.17331(8) 0.0267(3) Uani 1 1 d .
S16 S 0.09300(8) 0.46738(10) 0.20992(8) 0.0295(3) Uani 1 1 d .
S17 S 0.18487(9) 0.17748(10) 0.31857(9) 0.0390(4) Uani 1 1 d .
S18 S 0.23502(8) 0.42879(10) 0.35589(9) 0.0333(4) Uani 1 1 d .
S21 S 0.50080(9) 0.27117(10) 0.74278(8) 0.0299(3) Uani 1 1 d .
O1 O 0.4256(5) 0.2479(6) 0.7531(5) 0.153(4) Uani 1 1 d .
O2 O 0.5689(5) 0.2359(5) 0.7999(4) 0.157(4) Uani 1 1 d .
O3 O 0.5060(4) 0.3754(4) 0.7280(3) 0.0873(19) Uani 1 1 d .
C1 C -0.2887(4) 0.2249(5) 0.1464(6) 0.070(2) Uani 1 1 d .
H1A H -0.3221 0.1744 0.1091 0.083 Uiso 1 1 calc R
H1B H -0.3112 0.2332 0.1929 0.083 Uiso 1 1 calc R
C2 C -0.2972(4) 0.3171(5) 0.1039(6) 0.080(3) Uani 1 1 d .
H2A H -0.3544 0.3368 0.0918 0.096 Uiso 1 1 calc R
H2B H -0.2877 0.3030 0.0506 0.096 Uiso 1 1 calc R
C3 C -0.1390(3) 0.2789(4) 0.2402(3) 0.0270(12) Uani 1 1 d .
C4 C -0.1568(3) 0.3777(4) 0.2229(3) 0.0241(11) Uani 1 1 d .
C5 C -0.0311(3) 0.3772(3) 0.3510(3) 0.0211(11) Uani 1 1 d .
C6 C 0.0357(3) 0.4040(4) 0.4145(3) 0.0248(12) Uani 1 1 d .
C7 C 0.1648(3) 0.4042(4) 0.5392(3) 0.0279(12) Uani 1 1 d .
C8 C 0.1501(3) 0.5028(4) 0.5176(3) 0.0277(12) Uani 1 1 d .
C9 C 0.3069(5) 0.4614(6) 0.6509(8) 0.147(6) Uani 1 1 d .
H9A H 0.3069 0.4702 0.7084 0.177 Uiso 1 1 calc R
H9B H 0.3623 0.4412 0.6532 0.177 Uiso 1 1 calc R
C10 C 0.2982(4) 0.5513(5) 0.6197(6) 0.081(3) Uani 1 1 d .
H10A H 0.3355 0.5550 0.5857 0.097 Uiso 1 1 calc R
H10B H 0.3202 0.5971 0.6665 0.097 Uiso 1 1 calc R
C11 C -0.3138(5) 0.4609(6) -0.1417(8) 0.154(7) Uani 1 1 d .
H11A H -0.3360 0.4555 -0.2019 0.185 Uiso 1 1 calc R
H11B H -0.3597 0.4497 -0.1195 0.185 Uiso 1 1 calc R
C12 C -0.2955(4) 0.5537(5) -0.1280(6) 0.089(3) Uani 1 1 d .
H12A H -0.3418 0.5836 -0.1137 0.107 Uiso 1 1 calc R
H12B H -0.2973 0.5819 -0.1822 0.107 Uiso 1 1 calc R
C13 C -0.1682(3) 0.4040(4) -0.0375(3) 0.0263(12) Uani 1 1 d .
C14 C -0.1523(3) 0.5022(4) -0.0169(3) 0.0275(12) Uani 1 1 d .
C15 C -0.0371(3) 0.4039(4) 0.0859(3) 0.0257(12) Uani 1 1 d .
C16 C 0.0296(3) 0.3765(4) 0.1486(3) 0.0237(11) Uani 1 1 d .
C17 C 0.1362(3) 0.2802(4) 0.2622(3) 0.0259(12) Uani 1 1 d .
C18 C 0.1543(3) 0.3798(4) 0.2779(3) 0.0227(11) Uani 1 1 d .
C19 C 0.2845(4) 0.2278(5) 0.3609(6) 0.079(3) Uani 1 1 d .
H19A H 0.3120 0.1841 0.4075 0.095 Uiso 1 1 calc R
H19B H 0.3128 0.2185 0.3188 0.095 Uiso 1 1 calc R
C20 C 0.2981(5) 0.3223(6) 0.3872(8) 0.129(5) Uani 1 1 d .
H20A H 0.3500 0.3409 0.3782 0.154 Uiso 1 1 calc R
H20B H 0.3085 0.3185 0.4473 0.154 Uiso 1 1 calc R
C21 C 0.4987(3) 0.2071(4) 0.6477(3) 0.0289(12) Uani 1 1 d .
C22 C 0.4869(3) 0.2635(4) 0.5718(3) 0.0356(14) Uani 1 1 d .
H22 H 0.4808 0.3343 0.5717 0.043 Uiso 1 1 calc R
C23 C 0.4847(3) 0.2148(4) 0.5010(3) 0.0324(13) Uani 1 1 d .
H23 H 0.4788 0.2524 0.4523 0.039 Uiso 1 1 calc R
C24 C 0.4910(3) 0.1075(4) 0.4989(3) 0.0277(12) Uani 1 1 d .
C25 C 0.5047(3) 0.0503(4) 0.5761(3) 0.0284(12) Uani 1 1 d .
C26 C 0.5088(3) 0.1028(4) 0.6477(3) 0.0331(13) Uani 1 1 d .
H26 H 0.5188 0.0671 0.6977 0.040 Uiso 1 1 calc R
C27 C 0.5136(3) -0.0535(4) 0.5736(3) 0.0350(13) Uani 1 1 d .
H27 H 0.5233 -0.0899 0.6233 0.042 Uiso 1 1 calc R
O4 O 0.5196(4) 0.5480(4) 0.6359(4) 0.0927(18) Uiso 1 1 d .
O5 O 0.5991 0.4745 0.5269 0.149 Uiso 1 1 d .

loop_
_atom_site_aniso_label
_atom_site_aniso_U_11
_atom_site_aniso_U_22
_atom_site_aniso_U_33
_atom_site_aniso_U_23
_atom_site_aniso_U_13
_atom_site_aniso_U_12
S1 0.0392(9) 0.0248(8) 0.0476(10) -0.0082(7) -0.0114(7) 0.0032(6)
S2 0.0319(8) 0.0279(8) 0.0338(8) 0.0040(6) -0.0077(7) 0.0015(6)
S3 0.0264(8) 0.0201(7) 0.0276(7) 0.0010(5) -0.0032(6) 0.0003(5)
S4 0.0254(8) 0.0216(7) 0.0356(8) 0.0017(6) -0.0042(6) 0.0014(5)
S5 0.0261(8) 0.0188(7) 0.0304(8) 0.0006(5) -0.0046(6) 0.0006(5)
S6 0.0268(8) 0.0207(7) 0.0373(8) 0.0016(6) -0.0032(6) -0.0002(6)
S7 0.0377(9) 0.0271(8) 0.0383(9) 0.0017(6) -0.0143(7) -0.0013(6)
S8 0.0442(10) 0.0216(8) 0.0614(11) -0.0029(7) -0.0170(8) -0.0054(7)
S11 0.0350(8) 0.0269(8) 0.0388(9) -0.0027(6) -0.0153(7) -0.0005(6)
S12 0.0408(10) 0.0222(8) 0.0624(11) 0.0020(7) -0.0196(8) 0.0051(7)
S13 0.0246(7) 0.0191(7) 0.0306(8) -0.0022(5) -0.0053(6) -0.0005(5)
S14 0.0256(8) 0.0208(7) 0.0384(8) -0.0029(6) -0.0048(6) 0.0000(6)
S15 0.0255(7) 0.0205(7) 0.0271(7) -0.0028(5) -0.0032(6) 0.0004(5)
S16 0.0243(8) 0.0219(7) 0.0332(8) -0.0019(6) -0.0061(6) -0.0007(5)
S17 0.0381(9) 0.0250(8) 0.0406(9) 0.0070(6) -0.0091(7) -0.0028(6)
S18 0.0295(8) 0.0274(8) 0.0318(8) -0.0039(6) -0.0085(6) 0.0014(6)
S21 0.0375(8) 0.0211(7) 0.0290(8) -0.0060(6) 0.0064(6) 0.0017(6)
O1 0.149(6) 0.175(7) 0.195(8) -0.133(6) 0.144(6) -0.106(6)
O2 0.196(7) 0.138(6) 0.072(4) -0.062(4) -0.065(5) 0.127(6)
O3 0.170(6) 0.033(3) 0.060(3) -0.014(2) 0.037(4) -0.008(3)
C1 0.036(4) 0.038(4) 0.110(7) -0.004(4) -0.018(4) -0.006(3)
C2 0.032(4) 0.050(5) 0.122(8) 0.013(5) -0.034(4) -0.008(3)
C3 0.024(3) 0.021(3) 0.030(3) 0.002(2) -0.001(2) 0.002(2)
C4 0.018(3) 0.027(3) 0.022(3) 0.000(2) -0.002(2) 0.002(2)
C5 0.019(3) 0.018(3) 0.024(3) 0.003(2) 0.002(2) 0.001(2)
C6 0.023(3) 0.021(3) 0.026(3) 0.002(2) 0.001(2) -0.002(2)
C7 0.023(3) 0.025(3) 0.029(3) 0.000(2) -0.002(2) -0.001(2)
C8 0.027(3) 0.020(3) 0.029(3) 0.001(2) -0.003(2) -0.002(2)
C9 0.063(6) 0.032(5) 0.262(15) 0.008(7) -0.086(7) -0.001(4)
C10 0.051(5) 0.043(5) 0.112(7) 0.003(5) -0.033(4) -0.013(4)
C11 0.072(6) 0.032(5) 0.263(15) -0.023(7) -0.100(8) 0.012(4)
C12 0.046(5) 0.044(5) 0.131(8) -0.007(5) -0.048(5) 0.015(4)
C13 0.024(3) 0.024(3) 0.025(3) 0.000(2) -0.004(2) 0.000(2)
C14 0.017(3) 0.026(3) 0.031(3) -0.002(2) -0.005(2) 0.002(2)
C15 0.022(3) 0.024(3) 0.028(3) -0.003(2) 0.003(2) -0.001(2)
C16 0.016(3) 0.026(3) 0.024(3) -0.005(2) -0.002(2) 0.001(2)
C17 0.026(3) 0.027(3) 0.023(3) 0.000(2) 0.004(2) 0.002(2)
C18 0.016(3) 0.026(3) 0.023(3) -0.002(2) -0.001(2) 0.000(2)
C19 0.027(4) 0.035(4) 0.147(8) 0.003(5) -0.019(4) 0.002(3)
C20 0.053(5) 0.041(5) 0.229(13) -0.025(6) -0.058(6) 0.016(4)
C21 0.030(3) 0.031(3) 0.026(3) -0.003(2) 0.009(2) -0.004(2)
C22 0.041(4) 0.026(3) 0.035(3) 0.002(2) 0.005(3) 0.001(3)
C23 0.034(3) 0.036(3) 0.025(3) 0.001(2) 0.005(2) 0.007(2)
C24 0.027(3) 0.030(3) 0.026(3) -0.004(2) 0.009(2) 0.002(2)
C25 0.020(3) 0.023(3) 0.045(3) 0.004(2) 0.013(2) -0.001(2)
C26 0.033(3) 0.047(4) 0.021(3) 0.005(2) 0.010(2) -0.004(3)
C27 0.047(4) 0.041(3) 0.022(3) 0.007(3) 0.017(3) 0.003(3)

loop_
_atom_type_symbol
_atom_type_description
_atom_type_scat_dispersion_real
_atom_type_scat_dispersion_imag
_atom_type_scat_source
C C 0.0033 0.0016 'International Tables Vol C Tables 4.2.6.8 and 6.1.1.4'
H H 0.0000 0.0000 'International Tables Vol C Tables 4.2.6.8 and 6.1.1.4'
O O 0.0106 0.0060 'International Tables Vol C Tables 4.2.6.8 and 6.1.1.4'
S S 0.1246 0.1234 'International Tables Vol C Tables 4.2.6.8 and 6.1.1.4'

loop_
_geom_angle_atom_site_label_1
_geom_angle_atom_site_label_2
_geom_angle_atom_site_label_3
_geom_angle
_geom_angle_site_symmetry_1
_geom_angle_site_symmetry_3
C3 S1 C1 99.8(3) . .
C4 S2 C2 103.4(3) . .
C5 S3 C3 95.1(2) . .
C5 S4 C4 95.1(2) . .
C6 S5 C7 95.9(2) . .
C8 S6 C6 95.2(2) . .
C7 S7 C9 101.8(3) . .
C8 S8 C10 101.6(3) . .
C13 S11 C11 101.3(3) . .
C14 S12 C12 102.1(3) . .
C15 S13 C13 96.0(2) . .
C14 S14 C15 95.2(2) . .
C16 S15 C17 95.2(2) . .
C16 S16 C18 95.1(2) . .
C17 S17 C19 100.6(3) . .
C18 S18 C20 102.6(3) . .
O2 S21 O1 118.4(7) . .
O2 S21 O3 111.9(4) . .
O1 S21 O3 110.4(4) . .
O2 S21 C21 105.1(3) . .
O1 S21 C21 103.3(3) . .
O3 S21 C21 106.5(3) . .
C2 C1 S1 117.4(6) . .
C2 C1 H1A 108.0 . .
S1 C1 H1A 108.0 . .
C2 C1 H1B 108.0 . .
S1 C1 H1B 108.0 . .
H1A C1 H1B 107.2 . .
C1 C2 S2 122.8(6) . .
C1 C2 H2A 106.6 . .
S2 C2 H2A 106.6 . .
C1 C2 H2B 106.6 . .
S2 C2 H2B 106.6 . .
H2A C2 H2B 106.6 . .
C4 C3 S1 127.3(4) . .
C4 C3 S3 117.3(4) . .
S1 C3 S3 115.3(3) . .
C3 C4 S2 127.2(4) . .
C3 C4 S4 116.7(4) . .
S2 C4 S4 116.0(3) . .
C6 C5 S3 122.3(4) . .
C6 C5 S4 122.3(4) . .
S3 C5 S4 115.5(3) . .
C5 C6 S5 122.8(4) . .
C5 C6 S6 121.9(4) . .
S5 C6 S6 115.3(3) . .
C8 C7 S5 116.2(4) . .
C8 C7 S7 128.2(4) . .
S5 C7 S7 115.5(3) . .
C7 C8 S8 127.9(4) . .
C7 C8 S6 117.4(4) . .
S8 C8 S6 114.6(3) . .
C10 C9 S7 128.4(7) . .
C10 C9 H9A 105.2 . .
S7 C9 H9A 105.2 . .
C10 C9 H9B 105.2 . .
S7 C9 H9B 105.2 . .
H9A C9 H9B 105.9 . .
C9 C10 S8 127.2(6) . .
C9 C10 H10A 105.5 . .
S8 C10 H10A 105.5 . .
C9 C10 H10B 105.5 . .
S8 C10 H10B 105.5 . .
H10A C10 H10B 106.1 . .
C12 C11 S11 128.9(6) . .
C12 C11 H11A 105.1 . .
S11 C11 H11A 105.1 . .
C12 C11 H11B 105.1 . .
S11 C11 H11B 105.1 . .
H11A C11 H11B 105.9 . .
C11 C12 S12 129.5(6) . .
C11 C12 H12A 104.9 . .
S12 C12 H12A 104.9 . .
C11 C12 H12B 104.9 . .
S12 C12 H12B 104.9 . .
H12A C12 H12B 105.8 . .
C14 C13 S11 128.4(4) . .
C14 C13 S13 116.0(4) . .
S11 C13 S13 115.5(3) . .
C13 C14 S12 128.2(4) . .
C13 C14 S14 117.8(4) . .
S12 C14 S14 114.0(3) . .
C16 C15 S13 122.4(4) . .
C16 C15 S14 122.6(4) . .
S13 C15 S14 115.0(3) . .
C15 C16 S16 121.2(4) . .
C15 C16 S15 123.3(4) . .
S16 C16 S15 115.6(3) . .
C18 C17 S17 127.3(4) . .
C18 C17 S15 116.9(4) . .
S17 C17 S15 115.8(3) . .
C17 C18 S18 126.5(4) . .
C17 C18 S16 116.8(4) . .
S18 C18 S16 116.7(3) . .
C20 C19 S17 122.8(6) . .
C20 C19 H19A 106.6 . .
S17 C19 H19A 106.6 . .
C20 C19 H19B 106.6 . .
S17 C19 H19B 106.6 . .
H19A C19 H19B 106.6 . .
C19 C20 S18 128.2(6) . .
C19 C20 H20A 105.2 . .
S18 C20 H20A 105.2 . .
C19 C20 H20B 105.2 . .
S18 C20 H20B 105.2 . .
H20A C20 H20B 106.0 . .
C26 C21 C22 119.7(5) . .
C26 C21 S21 119.6(4) . .
C22 C21 S21 120.7(4) . .
C23 C22 C21 120.2(5) . .
C23 C22 H22 119.9 . .
C21 C22 H22 119.9 . .
C22 C23 C24 120.9(5) . .
C22 C23 H23 119.5 . .
C24 C23 H23 119.5 . .
C27 C24 C23 122.9(5) 3_656 .
C27 C24 C25 118.0(5) 3_656 .
C23 C24 C25 119.0(5) . .
C26 C25 C27 123.3(5) . .
C26 C25 C24 118.4(5) . .
C27 C25 C24 118.3(5) . .
C21 C26 C25 121.7(5) . .
C21 C26 H26 119.2 . .
C25 C26 H26 119.2 . .
C25 C27 C24 123.7(5) . 3_656
C25 C27 H27 118.2 . .
C24 C27 H27 118.2 3_656 .

loop_
_geom_bond_atom_site_label_1
_geom_bond_atom_site_label_2
_geom_bond_distance
_geom_bond_site_symmetry_2
S1 C3 1.734(5) .
S1 C1 1.791(7) .
S2 C4 1.743(5) .
S2 C2 1.789(7) .
S3 C5 1.741(5) .
S3 C3 1.742(5) .
S4 C5 1.738(5) .
S4 C4 1.753(5) .
S5 C6 1.727(5) .
S5 C7 1.746(5) .
S6 C8 1.742(5) .
S6 C6 1.741(5) .
S7 C7 1.745(5) .
S7 C9 1.765(8) .
S8 C8 1.738(5) .
S8 C10 1.752(7) .
S11 C13 1.742(5) .
S11 C11 1.770(7) .
S12 C14 1.744(5) .
S12 C12 1.745(7) .
S13 C15 1.731(5) .
S13 C13 1.750(5) .
S14 C14 1.743(5) .
S14 C15 1.741(5) .
S15 C16 1.732(5) .
S15 C17 1.750(5) .
S16 C16 1.745(5) .
S16 C18 1.749(5) .
S17 C17 1.727(5) .
S17 C19 1.782(6) .
S18 C18 1.737(5) .
S18 C20 1.760(7) .
S21 O2 1.364(6) .
S21 O1 1.390(6) .
S21 O3 1.406(5) .
S21 C21 1.807(5) .
C1 C2 1.398(10) .
C1 H1A 0.9800 .
C1 H1B 0.9800 .
C2 H2A 0.9800 .
C2 H2B 0.9800 .
C3 C4 1.352(7) .
C5 C6 1.370(7) .
C7 C8 1.355(6) .
C9 C10 1.289(10) .
C9 H9A 0.9800 .
C9 H9B 0.9800 .
C10 H10A 0.9800 .
C10 H10B 0.9800 .
C11 C12 1.269(10) .
C11 H11A 0.9800 .
C11 H11B 0.9800 .
C12 H12A 0.9800 .
C12 H12B 0.9800 .
C13 C14 1.348(6) .
C15 C16 1.365(7) .
C17 C18 1.359(7) .
C19 C20 1.322(9) .
C19 H19A 0.9800 .
C19 H19B 0.9800 .
C20 H20A 0.9800 .
C20 H20B 0.9800 .
C21 C26 1.388(7) .
C21 C22 1.446(7) .
C22 C23 1.349(7) .
C22 H22 0.9400 .
C23 C24 1.421(7) .
C23 H23 0.9400 .
C24 C27 1.400(7) 3_656
C24 C25 1.467(7) .
C25 C26 1.378(7) .
C25 C27 1.379(7) .
C26 H26 0.9400 .
C27 C24 1.400(7) 3_656
C27 H27 0.9400 .

loop_
_geom_torsion_atom_site_label_1
_geom_torsion_atom_site_label_2
_geom_torsion_atom_site_label_3
_geom_torsion_atom_site_label_4
_geom_torsion
_geom_torsion_site_symmetry_1
_geom_torsion_site_symmetry_4
C3 S1 C1 C2 52.3(8) . .
S1 C1 C2 S2 -51.2(11) . .
C4 S2 C2 C1 18.2(9) . .
C1 S1 C3 C4 -30.4(6) . .
C1 S1 C3 S3 149.1(4) . .
C5 S3 C3 C4 -3.6(5) . .
C5 S3 C3 S1 176.8(3) . .
S1 C3 C4 S2 4.9(8) . .
S3 C3 C4 S2 -174.5(3) . .
S1 C3 C4 S4 -178.3(3) . .
S3 C3 C4 S4 2.2(6) . .
C2 S2 C4 C3 6.4(6) . .
C2 S2 C4 S4 -170.3(4) . .
C5 S4 C4 C3 0.5(4) . .
C5 S4 C4 S2 177.6(3) . .
C3 S3 C5 C6 -175.7(4) . .
C3 S3 C5 S4 3.9(3) . .
C4 S4 C5 C6 176.6(4) . .
C4 S4 C5 S3 -3.0(3) . .
S3 C5 C6 S5 -3.0(7) . .
S4 C5 C6 S5 177.5(3) . .
S3 C5 C6 S6 176.0(3) . .
S4 C5 C6 S6 -3.6(7) . .
C7 S5 C6 C5 179.4(5) . .
C7 S5 C6 S6 0.4(3) . .
C8 S6 C6 C5 -179.5(5) . .
C8 S6 C6 S5 -0.5(3) . .
C6 S5 C7 C8 -0.1(5) . .
C6 S5 C7 S7 -176.7(3) . .
C9 S7 C7 C8 -3.8(8) . .
C9 S7 C7 S5 172.3(5) . .
S5 C7 C8 S8 -177.0(3) . .
S7 C7 C8 S8 -0.9(8) . .
S5 C7 C8 S6 -0.2(6) . .
S7 C7 C8 S6 175.9(3) . .
C10 S8 C8 C7 12.9(7) . .
C10 S8 C8 S6 -164.0(4) . .
C6 S6 C8 C7 0.4(5) . .
C6 S6 C8 S8 177.6(3) . .
C7 S7 C9 C10 -9.1(15) . .
S7 C9 C10 S8 27(2) . .
C8 S8 C10 C9 -25.8(12) . .
C13 S11 C11 C12 14.8(16) . .
S11 C11 C12 S12 -14(2) . .
C14 S12 C12 C11 3.1(14) . .
C11 S11 C13 C14 -7.4(8) . .
C11 S11 C13 S13 169.7(6) . .
C15 S13 C13 C14 1.7(5) . .
C15 S13 C13 S11 -175.7(3) . .
S11 C13 C14 S12 -0.6(8) . .
S13 C13 C14 S12 -177.6(3) . .
S11 C13 C14 S14 175.9(3) . .
S13 C13 C14 S14 -1.1(6) . .
C12 S12 C14 C13 4.2(7) . .
C12 S12 C14 S14 -172.4(4) . .
C15 S14 C14 C13 -0.1(5) . .
C15 S14 C14 S12 176.9(3) . .
C13 S13 C15 C16 178.5(5) . .
C13 S13 C15 S14 -1.8(3) . .
C14 S14 C15 C16 -179.0(5) . .
C14 S14 C15 S13 1.3(3) . .
S13 C15 C16 S16 176.8(3) . .
S14 C15 C16 S16 -2.9(7) . .
S13 C15 C16 S15 -3.5(7) . .
S14 C15 C16 S15 176.8(3) . .
C18 S16 C16 C15 174.8(4) . .
C18 S16 C16 S15 -4.9(3) . .
C17 S15 C16 C15 -173.5(5) . .
C17 S15 C16 S16 6.2(3) . .
C19 S17 C17 C18 -28.3(6) . .
C19 S17 C17 S15 149.3(4) . .
C16 S15 C17 C18 -5.5(4) . .
C16 S15 C17 S17 176.6(3) . .
S17 C17 C18 S18 3.7(7) . .
S15 C17 C18 S18 -173.9(3) . .
S17 C17 C18 S16 -179.3(3) . .
S15 C17 C18 S16 3.1(6) . .
C20 S18 C18 C17 15.3(7) . .
C20 S18 C18 S16 -161.7(5) . .
C16 S16 C18 C17 1.1(4) . .
C16 S16 C18 S18 178.3(3) . .
C17 S17 C19 C20 38.7(11) . .
S17 C19 C20 S18 -25.7(18) . .
C18 S18 C20 C19 -3.5(14) . .
O2 S21 C21 C26 49.2(6) . .
O1 S21 C21 C26 -75.5(6) . .
O3 S21 C21 C26 168.1(5) . .
O2 S21 C21 C22 -130.6(6) . .
O1 S21 C21 C22 104.7(6) . .
O3 S21 C21 C22 -11.6(5) . .
C26 C21 C22 C23 0.9(8) . .
S21 C21 C22 C23 -179.4(4) . .
C21 C22 C23 C24 2.1(8) . .
C22 C23 C24 C27 177.9(5) . 3_656
C22 C23 C24 C25 -3.4(8) . .
C27 C24 C25 C26 -179.6(5) 3_656 .
C23 C24 C25 C26 1.6(7) . .
C27 C24 C25 C27 1.0(8) 3_656 .
C23 C24 C25 C27 -177.8(5) . .
C22 C21 C26 C25 -2.7(8) . .
S21 C21 C26 C25 177.6(4) . .
C27 C25 C26 C21 -179.2(5) . .
C24 C25 C26 C21 1.4(8) . .
C26 C25 C27 C24 179.6(5) . 3_656
C24 C25 C27 C24 -1.1(9) . 3_656
